data_2216916
loop_
_publ_author_name
'Run-Hong Jia'
'Shu-Jiang Tu'

_publ_section_title
;
 2-Amino-4-(4-bromophenyl)-6-ferrocenylpyridine-3-carbonitrile
;
_journal_coeditor_code BQ2041
_journal_issue 1
_journal_name_full 'Acta Crystallographica Section E'
_journal_page_first m135
_journal_page_last m135
_journal_paper_doi 10.1107/S160053680705489X
_journal_volume 64
_journal_year 2008
_chemical_formula_iupac '[Fe (C5 H5) (C17 H11 Br N3)]'
_chemical_formula_moiety 'C22 H16 Br Fe N3'
_chemical_formula_sum 'C22 H16 Br Fe N3'
_chemical_formula_weight 458.14
_chemical_melting_point_gt 573
_chemical_name_systematic
;
2-Amino-4-(4-bromophenyl)-6-ferrocenylpyridine-3-carbonitrile
;
_space_group_IT_number 14
_symmetry_cell_setting monoclinic
_symmetry_space_group_name_Hall '-P 2yn'
_symmetry_space_group_name_H-M 'P 1 21/n 1'
_atom_sites_solution_hydrogens geom
_atom_sites_solution_primary direct
_atom_sites_solution_secondary difmap
_cell_angle_alpha 90.00
_cell_angle_beta 97.729(3)
_cell_angle_gamma 90.00
_cell_formula_units_Z 4
_cell_length_a 12.250(2)
_cell_length_b 7.4511(12)
_cell_length_c 20.698(3)
_cell_measurement_reflns_used 9276
_cell_measurement_temperature 298(2)
_cell_measurement_theta_max 25.01
_cell_measurement_theta_min 1.83
_cell_volume 1872.1(5)
_computing_cell_refinement 'SAINT (Bruker, 1999)'
_computing_data_collection 'SMART (Bruker, 1998)'
_computing_data_reduction 'SAINT (Bruker, 1999)'
_computing_molecular_graphics 'SHELXTL (Bruker, 1999)'
_computing_publication_material 'SHELXTL (Bruker, 1999)'
_computing_structure_refinement 'SHELXL97 (Sheldrick, 1997)'
_computing_structure_solution 'SHELXS97 (Sheldrick, 1997)'
_diffrn_ambient_temperature 298(2)
_diffrn_measured_fraction_theta_full 0.998
_diffrn_measured_fraction_theta_max 0.998
_diffrn_measurement_device_type 'Bruker SMART CCD area-detector'
_diffrn_measurement_method 'phi and omega scans'
_diffrn_radiation_monochromator graphite
_diffrn_radiation_source 'fine-focus sealed tube'
_diffrn_radiation_type MoK\a
_diffrn_radiation_wavelength 0.71073
_diffrn_reflns_av_R_equivalents 0.0420
_diffrn_reflns_av_sigmaI/netI 0.0466
_diffrn_reflns_limit_h_max 12
_diffrn_reflns_limit_h_min -14
_diffrn_reflns_limit_k_max 8
_diffrn_reflns_limit_k_min -8
_diffrn_reflns_limit_l_max 24
_diffrn_reflns_limit_l_min -21
_diffrn_reflns_number 9276
_diffrn_reflns_theta_full 25.01
_diffrn_reflns_theta_max 25.01
_diffrn_reflns_theta_min 1.83
_diffrn_standards_number 0
_exptl_absorpt_coefficient_mu 2.951
_exptl_absorpt_correction_T_max 0.8201
_exptl_absorpt_correction_T_min 0.6496
_exptl_absorpt_correction_type multi-scan
_exptl_absorpt_process_details '(SADABS; Bruker, 1998)'
_exptl_crystal_colour red
_exptl_crystal_density_diffrn 1.625
_exptl_crystal_density_method 'not measured'
_exptl_crystal_description block
_exptl_crystal_F_000 920
_exptl_crystal_size_max 0.16
_exptl_crystal_size_mid 0.11
_exptl_crystal_size_min 0.07
_refine_diff_density_max 0.410
_refine_diff_density_min -0.501
_refine_ls_extinction_method none
_refine_ls_goodness_of_fit_ref 1.016
_refine_ls_hydrogen_treatment constr
_refine_ls_matrix_type full
_refine_ls_number_parameters 244
_refine_ls_number_reflns 3290
_refine_ls_number_restraints 0
_refine_ls_restrained_S_all 1.016
_refine_ls_R_factor_all 0.0670
_refine_ls_R_factor_gt 0.0381
_refine_ls_shift/su_max 0.001
_refine_ls_shift/su_mean 0.000
_refine_ls_structure_factor_coef Fsqd
_refine_ls_weighting_details 'calc w=1/[\s^2^(Fo^2^)+(0.0439P)^2^+0.8730P] where P=(Fo^2^+2Fc^2^)/3'
_refine_ls_weighting_scheme calc
_refine_ls_wR_factor_gt 0.0841
_refine_ls_wR_factor_ref 0.0942
_reflns_number_gt 2327
_reflns_number_total 3290
_reflns_threshold_expression >2sigma(I)
_cod_data_source_file bq2041.cif
_cod_data_source_block I
_cod_depositor_comments
;
The following automatic conversions were performed:
'_symmetry_cell_setting' value 'Monoclinic' changed to 'monoclinic'
according to '/home/saulius/struct/CIF-dictionaries/cif_core.dic'
dictionary named 'cif_core.dic' version 2.4.1 from 2010-06-29.

Automatic conversion script
Id: cif_fix_enum 1527 2010-12-29 10:47:43Z saulius 

The following automatic conversions were performed:

'_chemical_melting_point' tag was changed to
'_chemical_melting_point_gt' since the value was specified 'more
than' ('>') a certain temperature. The value '>573' was changed to
'573' - it should be numeric and without a unit designator.

Automatic conversion script
Id: cif_fix_values 1646 2011-03-28 12:23:43Z adriana 

The following automatic conversions were performed:

'_chemical_melting_point' tag was changed to
'_chemical_melting_point_gt' since the value was specified 'more
than' ('>') a certain temperature. The value '>573' was changed to
'573' - it should be numeric and without a unit
designator.

'_symmetry_cell_setting' value 'Monoclinic' changed to
'monoclinic' according to
/home/saulius/struct/CIF-dictionaries/cif_core.dic dictionary named
'cif_core.dic' version 2.4.1 from 2010-06-29.

Automatic conversion script
Id: cif_fix_values 1715 2011-07-08 13:25:40Z adriana 
;
_cod_original_cell_volume 1872.2(5)
_cod_original_sg_symbol_H-M 'P 21/n'
_cod_database_code 2216916
_cod_database_fobs_code 2216916

loop_
_symmetry_equiv_pos_as_xyz
'x, y, z'
'-x+1/2, y+1/2, -z+1/2'
'-x, -y, -z'
'x-1/2, -y-1/2, z-1/2'

loop_
_atom_site_type_symbol
_atom_site_label
_atom_site_fract_x
_atom_site_fract_y
_atom_site_fract_z
_atom_site_U_iso_or_equiv
_atom_site_adp_type
_atom_site_calc_flag
_atom_site_refinement_flags
_atom_site_occupancy
Fe Fe1 0.88176(4) 0.56744(7) 0.10748(3) 0.03294(17) Uani d . 1
Br Br1 1.31762(4) -0.46355(6) 0.38737(3) 0.06095(19) Uani d . 1
N N1 0.8559(2) 0.4500(4) 0.27746(15) 0.0335(7) Uani d . 1
N N2 0.8621(3) 0.5510(4) 0.38201(16) 0.0441(9) Uani d . 1
H H2A 0.8136 0.6301 0.3678 0.053 Uiso calc R 1
H H2B 0.8871 0.5466 0.4228 0.053 Uiso calc R 1
N N3 1.0484(3) 0.3011(5) 0.48388(19) 0.0596(11) Uani d . 1
C C1 0.8991(3) 0.4337(5) 0.34017(18) 0.0319(9) Uani d . 1
C C2 0.9785(3) 0.3014(5) 0.36174(18) 0.0302(8) Uani d . 1
C C3 1.0146(3) 0.1847(5) 0.31590(18) 0.0302(9) Uani d . 1
C C4 0.9720(3) 0.2070(5) 0.25112(18) 0.0313(9) Uani d . 1
H H4 0.9956 0.1339 0.2193 0.038 Uiso calc R 1
C C5 0.8928(3) 0.3408(5) 0.23362(17) 0.0274(8) Uani d . 1
C C6 0.8419(3) 0.3651(5) 0.16587(17) 0.0295(8) Uani d . 1
C C7 0.7494(3) 0.4767(5) 0.14559(18) 0.0328(9) Uani d . 1
H H7 0.7103 0.5424 0.1731 0.039 Uiso calc R 1
C C8 0.7267(3) 0.4714(5) 0.0769(2) 0.0404(10) Uani d . 1
H H8 0.6696 0.5310 0.0514 0.048 Uiso calc R 1
C C9 0.8063(3) 0.3594(5) 0.05372(19) 0.0384(9) Uani d . 1
H H9 0.8107 0.3334 0.0102 0.046 Uiso calc R 1
C C10 0.8781(3) 0.2935(5) 0.10802(18) 0.0343(9) Uani d . 1
H H10 0.9379 0.2175 0.1064 0.041 Uiso calc R 1
C C11 1.0377(4) 0.6526(6) 0.1005(2) 0.0542(12) Uani d . 1
H H11 1.0979 0.5798 0.0960 0.065 Uiso calc R 1
C C12 1.0040(4) 0.7097(6) 0.1601(3) 0.0596(13) Uani d . 1
H H12 1.0381 0.6819 0.2018 0.072 Uiso calc R 1
C C13 0.9095(4) 0.8163(6) 0.1444(3) 0.0597(13) Uani d . 1
H H13 0.8697 0.8711 0.1741 0.072 Uiso calc R 1
C C14 0.8852(4) 0.8261(6) 0.0762(3) 0.0586(13) Uani d . 1
H H14 0.8269 0.8885 0.0530 0.070 Uiso calc R 1
C C15 0.9639(4) 0.7257(6) 0.0495(2) 0.0533(12) Uani d . 1
H H15 0.9671 0.7098 0.0053 0.064 Uiso calc R 1
C C16 1.0201(3) 0.2954(5) 0.4291(2) 0.0395(10) Uani d . 1
C C17 1.0911(3) 0.0326(5) 0.33629(17) 0.0306(8) Uani d . 1
C C18 1.1829(3) 0.0036(5) 0.3047(2) 0.0439(10) Uani d . 1
H H18 1.1986 0.0831 0.2725 0.053 Uiso calc R 1
C C19 1.2509(3) -0.1418(6) 0.3206(2) 0.0461(11) Uani d . 1
H H19 1.3125 -0.1601 0.2996 0.055 Uiso calc R 1
C C20 1.2267(3) -0.2594(5) 0.3678(2) 0.0389(10) Uani d . 1
C C21 1.1376(3) -0.2323(5) 0.3997(2) 0.0484(11) Uani d . 1
H H21 1.1226 -0.3120 0.4320 0.058 Uiso calc R 1
C C22 1.0702(3) -0.0868(5) 0.3841(2) 0.0455(11) Uani d . 1
H H22 1.0097 -0.0686 0.4060 0.055 Uiso calc R 1

loop_
_atom_site_aniso_label
_atom_site_aniso_U_11
_atom_site_aniso_U_22
_atom_site_aniso_U_33
_atom_site_aniso_U_12
_atom_site_aniso_U_13
_atom_site_aniso_U_23
Fe1 0.0303(3) 0.0277(3) 0.0417(3) -0.0076(2) 0.0078(2) 0.0011(2)
Br1 0.0584(3) 0.0489(3) 0.0780(4) 0.0306(2) 0.0181(3) 0.0102(3)
N1 0.0335(18) 0.0312(17) 0.0363(18) 0.0084(14) 0.0065(14) -0.0016(15)
N2 0.048(2) 0.045(2) 0.0387(19) 0.0278(17) 0.0043(16) -0.0063(16)
N3 0.070(3) 0.065(3) 0.041(2) 0.031(2) -0.002(2) -0.005(2)
C1 0.028(2) 0.030(2) 0.038(2) 0.0045(16) 0.0073(17) -0.0006(18)
C2 0.030(2) 0.0270(19) 0.033(2) 0.0053(16) 0.0019(16) -0.0024(16)
C3 0.027(2) 0.0275(19) 0.037(2) -0.0008(16) 0.0081(17) 0.0005(17)
C4 0.027(2) 0.0300(19) 0.039(2) 0.0041(16) 0.0100(17) -0.0031(17)
C5 0.026(2) 0.0267(19) 0.031(2) -0.0012(15) 0.0091(16) -0.0010(16)
C6 0.028(2) 0.0263(18) 0.035(2) -0.0034(16) 0.0058(16) -0.0018(17)
C7 0.029(2) 0.035(2) 0.036(2) -0.0065(17) 0.0084(16) -0.0015(17)
C8 0.033(2) 0.040(2) 0.048(3) -0.0059(18) 0.0007(18) 0.005(2)
C9 0.041(2) 0.041(2) 0.034(2) -0.013(2) 0.0084(18) -0.0028(19)
C10 0.037(2) 0.0253(19) 0.042(2) -0.0050(17) 0.0114(18) -0.0030(18)
C11 0.036(3) 0.052(3) 0.075(4) -0.018(2) 0.012(2) 0.008(3)
C12 0.060(3) 0.052(3) 0.064(3) -0.035(3) -0.005(3) 0.003(2)
C13 0.067(4) 0.035(2) 0.080(4) -0.021(2) 0.023(3) -0.012(3)
C14 0.055(3) 0.035(2) 0.088(4) -0.006(2) 0.020(3) 0.011(3)
C15 0.053(3) 0.050(3) 0.059(3) -0.017(2) 0.020(2) 0.011(2)
C16 0.042(3) 0.037(2) 0.039(3) 0.0170(19) 0.006(2) -0.0008(19)
C17 0.028(2) 0.0270(19) 0.037(2) 0.0028(16) 0.0087(16) -0.0027(17)
C18 0.048(3) 0.038(2) 0.049(3) 0.0091(19) 0.018(2) 0.006(2)
C19 0.038(2) 0.047(2) 0.058(3) 0.011(2) 0.024(2) 0.003(2)
C20 0.033(2) 0.032(2) 0.052(3) 0.0118(17) 0.0080(19) -0.003(2)
C21 0.050(3) 0.039(2) 0.061(3) 0.012(2) 0.023(2) 0.013(2)
C22 0.040(2) 0.042(2) 0.059(3) 0.012(2) 0.024(2) 0.007(2)

loop_
_atom_type_symbol
_atom_type_description
_atom_type_scat_dispersion_real
_atom_type_scat_dispersion_imag
_atom_type_scat_source
C C 0.0033 0.0016 'International Tables Vol C Tables 4.2.6.8 and 6.1.1.4'
H H 0.0000 0.0000 'International Tables Vol C Tables 4.2.6.8 and 6.1.1.4'
N N 0.0061 0.0033 'International Tables Vol C Tables 4.2.6.8 and 6.1.1.4'
Fe Fe 0.3463 0.8444 'International Tables Vol C Tables 4.2.6.8 and 6.1.1.4'
Br Br -0.2901 2.4595 'International Tables Vol C Tables 4.2.6.8 and 6.1.1.4'

loop_
_geom_angle_atom_site_label_1
_geom_angle_atom_site_label_2
_geom_angle_atom_site_label_3
_geom_angle
C7 Fe1 C13 105.30(18)
C7 Fe1 C12 122.73(18)
C13 Fe1 C12 40.67(19)
C7 Fe1 C6 41.17(14)
C13 Fe1 C6 119.91(18)
C12 Fe1 C6 106.72(17)
C7 Fe1 C14 119.64(17)
C13 Fe1 C14 40.54(18)
C12 Fe1 C14 68.3(2)
C6 Fe1 C14 155.28(18)
C7 Fe1 C11 160.93(17)
C13 Fe1 C11 68.2(2)
C12 Fe1 C11 40.81(18)
C6 Fe1 C11 125.17(17)
C14 Fe1 C11 67.84(19)
C7 Fe1 C15 155.64(17)
C13 Fe1 C15 67.7(2)
C12 Fe1 C15 68.07(19)
C6 Fe1 C15 162.71(17)
C14 Fe1 C15 39.94(17)
C11 Fe1 C15 40.27(17)
C7 Fe1 C10 69.07(15)
C13 Fe1 C10 156.9(2)
C12 Fe1 C10 122.33(18)
C6 Fe1 C10 41.23(14)
C14 Fe1 C10 161.78(19)
C11 Fe1 C10 109.48(18)
C15 Fe1 C10 126.43(17)
C7 Fe1 C8 40.67(15)
C13 Fe1 C8 122.68(19)
C12 Fe1 C8 159.3(2)
C6 Fe1 C8 68.75(15)
C14 Fe1 C8 106.87(18)
C11 Fe1 C8 157.92(18)
C15 Fe1 C8 122.02(18)
C10 Fe1 C8 68.44(16)
C7 Fe1 C9 68.36(15)
C13 Fe1 C9 160.0(2)
C12 Fe1 C9 158.7(2)
C6 Fe1 C9 68.62(15)
C14 Fe1 C9 124.71(19)
C11 Fe1 C9 123.72(18)
C15 Fe1 C9 109.84(17)
C10 Fe1 C9 40.53(14)
C8 Fe1 C9 40.36(15)
C1 N1 C5 118.3(3)
C1 N2 H2A 120.0
C1 N2 H2B 120.0
H2A N2 H2B 120.0
N1 C1 N2 116.1(3)
N1 C1 C2 122.3(3)
N2 C1 C2 121.6(3)
C3 C2 C1 119.0(3)
C3 C2 C16 122.8(3)
C1 C2 C16 118.2(3)
C4 C3 C2 118.0(3)
C4 C3 C17 120.4(3)
C2 C3 C17 121.5(3)
C3 C4 C5 119.6(3)
C3 C4 H4 120.2
C5 C4 H4 120.2
N1 C5 C4 122.7(3)
N1 C5 C6 115.6(3)
C4 C5 C6 121.6(3)
C7 C6 C10 107.1(3)
C7 C6 C5 125.0(3)
C10 C6 C5 127.7(3)
C7 C6 Fe1 68.7(2)
C10 C6 Fe1 69.7(2)
C5 C6 Fe1 123.7(2)
C8 C7 C6 108.8(3)
C8 C7 Fe1 71.0(2)
C6 C7 Fe1 70.1(2)
C8 C7 H7 125.6
C6 C7 H7 125.6
Fe1 C7 H7 124.8
C7 C8 C9 107.8(3)
C7 C8 Fe1 68.3(2)
C9 C8 Fe1 70.0(2)
C7 C8 H8 126.1
C9 C8 H8 126.1
Fe1 C8 H8 127.2
C8 C9 C10 108.5(3)
C8 C9 Fe1 69.6(2)
C10 C9 Fe1 69.3(2)
C8 C9 H9 125.7
C10 C9 H9 125.7
Fe1 C9 H9 127.0
C9 C10 C6 107.7(3)
C9 C10 Fe1 70.2(2)
C6 C10 Fe1 69.1(2)
C9 C10 H10 126.1
C6 C10 H10 126.1
Fe1 C10 H10 126.2
C15 C11 C12 107.7(5)
C15 C11 Fe1 70.1(2)
C12 C11 Fe1 69.3(2)
C15 C11 H11 126.2
C12 C11 H11 126.2
Fe1 C11 H11 126.1
C13 C12 C11 107.2(4)
C13 C12 Fe1 69.2(2)
C11 C12 Fe1 69.9(2)
C13 C12 H12 126.4
C11 C12 H12 126.4
Fe1 C12 H12 126.0
C14 C13 C12 108.6(5)
C14 C13 Fe1 70.4(3)
C12 C13 Fe1 70.1(2)
C14 C13 H13 125.7
C12 C13 H13 125.7
Fe1 C13 H13 125.3
C15 C14 C13 107.8(5)
C15 C14 Fe1 70.3(2)
C13 C14 Fe1 69.0(3)
C15 C14 H14 126.1
C13 C14 H14 126.1
Fe1 C14 H14 126.2
C14 C15 C11 108.7(4)
C14 C15 Fe1 69.8(2)
C11 C15 Fe1 69.7(2)
C14 C15 H15 125.6
C11 C15 H15 125.6
Fe1 C15 H15 126.5
N3 C16 C2 174.9(4)
C22 C17 C18 118.5(3)
C22 C17 C3 121.4(3)
C18 C17 C3 120.0(3)
C19 C18 C17 120.7(4)
C19 C18 H18 119.7
C17 C18 H18 119.7
C20 C19 C18 119.3(4)
C20 C19 H19 120.4
C18 C19 H19 120.4
C21 C20 C19 120.9(4)
C21 C20 Br1 120.0(3)
C19 C20 Br1 119.1(3)
C20 C21 C22 119.8(4)
C20 C21 H21 120.1
C22 C21 H21 120.1
C21 C22 C17 120.9(4)
C21 C22 H22 119.5
C17 C22 H22 119.5

loop_
_geom_bond_atom_site_label_1
_geom_bond_atom_site_label_2
_geom_bond_distance
Fe1 C7 2.013(4)
Fe1 C13 2.017(4)
Fe1 C12 2.028(4)
Fe1 C6 2.033(4)
Fe1 C14 2.035(4)
Fe1 C11 2.037(4)
Fe1 C15 2.041(4)
Fe1 C10 2.042(4)
Fe1 C8 2.049(4)
Fe1 C9 2.054(4)
Br1 C20 1.897(4)
N1 C1 1.340(5)
N1 C5 1.342(4)
N2 C1 1.351(4)
N2 H2A 0.8600
N2 H2B 0.8600
N3 C16 1.140(5)
C1 C2 1.415(5)
C2 C3 1.402(5)
C2 C16 1.420(6)
C3 C4 1.382(5)
C3 C17 1.495(5)
C4 C5 1.404(5)
C4 H4 0.9300
C5 C6 1.468(5)
C6 C7 1.423(5)
C6 C10 1.435(5)
C7 C8 1.412(5)
C7 H7 0.9300
C8 C9 1.416(5)
C8 H8 0.9300
C9 C10 1.419(5)
C9 H9 0.9300
C10 H10 0.9300
C11 C15 1.404(6)
C11 C12 1.417(6)
C11 H11 0.9300
C12 C13 1.406(6)
C12 H12 0.9300
C13 C14 1.404(7)
C13 H13 0.9300
C14 C15 1.392(6)
C14 H14 0.9300
C15 H15 0.9300
C17 C22 1.380(5)
C17 C18 1.392(5)
C18 C19 1.379(5)
C18 H18 0.9300
C19 C20 1.374(5)
C19 H19 0.9300
C20 C21 1.365(5)
C21 C22 1.375(5)
C21 H21 0.9300
C22 H22 0.9300

loop_
_geom_hbond_atom_site_label_D
_geom_hbond_atom_site_label_H
_geom_hbond_atom_site_label_A
_geom_hbond_site_symmetry_A
_geom_hbond_distance_DH
_geom_hbond_distance_HA
_geom_hbond_distance_DA
_geom_hbond_angle_DHA
N2 H2B N3 3_766 0.86 2.29 3.050(5) 148.0
